data_2244136
loop_
_publ_author_name
'Stapf, Manuel'
'Schmidt, Ute'
'Seichter, Wilhelm'
'Mazik, Monika'

_publ_section_title
;
 Synthesis and crystal structure of
 1,3-bis{[<i>N</i>,<i>N</i>-bis(2-hydroxyethyl)amino]methyl}-5-{[(4,6-dimethylpyridin-2-yl)amino]methyl}-2,4,6-triethylbenzene
;
_journal_coeditor_code JQ2019
_journal_issue 8
_journal_name_full 'Acta Crystallographica Section E'
_journal_page_first
;
;
_journal_paper_doi 10.1107/S2056989022007411
_journal_volume 78
_journal_year 2022
_chemical_formula_iupac 'C30 H50 N4 O4'
_chemical_formula_moiety 'C30 H50 N4 O4'
_chemical_formula_sum 'C30 H50 N4 O4'
_chemical_formula_weight 530.74
_chemical_name_common
1,3-Bis{[<i>N</i>,<i>N</i>-bis(2-hydroxyethyl)amino]methyl}-5-{[(4,6-dimethylpyridin-2-yl)amino]methyl}-2,4,6-triethylbenzene
_chemical_name_systematic
2-{[(3-{[Bis(2-hydroxyethyl)amino]methyl}-5-{[(4,6-dimethylpyridin-2-yl)amino]methyl}-2,4,6-triethylphenyl)methyl](2-hydroxyethyl)amino}ethan-1-ol
_space_group_crystal_system monoclinic
_space_group_IT_number 14
_space_group_name_Hall '-P 2ybc'
_space_group_name_H-M_alt 'P 1 21/c 1'
_atom_sites_solution_hydrogens mixed
_atom_sites_solution_primary direct
_atom_sites_solution_secondary difmap
_audit_creation_method SHELXL-2019/2
_cell_angle_alpha 90
_cell_angle_beta 113.3107(13)
_cell_angle_gamma 90
_cell_formula_units_Z 4
_cell_length_a 14.2508(3)
_cell_length_b 15.3046(4)
_cell_length_c 15.2593(3)
_cell_measurement_reflns_used 5468
_cell_measurement_temperature 100(2)
_cell_measurement_theta_max 28.15
_cell_measurement_theta_min 2.66
_cell_volume 3056.43(12)
_computing_cell_refinement
;
SAINT (Bruker, 2008)
;
_computing_data_collection
;
APEX2 (Bruker, 2008)
;
_computing_data_reduction
;
SAINT (Bruker, 2008)
;
_computing_molecular_graphics
;
ORTEP-3 for Windows (Farrugia, 2012)
;
_computing_publication_material
;
SHELXTL (Sheldrick, 2008)
;
_computing_structure_refinement
;
<i>SHELXL2018/3</i> (Sheldrick, 2015)
;
_computing_structure_solution
;
SHELXS97 (Sheldrick, 2008)
;
_diffrn_ambient_temperature 100(2)
_diffrn_measured_fraction_theta_full 0.995
_diffrn_measured_fraction_theta_max 0.991
_diffrn_measurement_device_type 'Bruker Kappa APEXII with CCD area detector'
_diffrn_measurement_method 'phi and omega scans'
_diffrn_radiation_type MoK\a
_diffrn_radiation_wavelength 0.71073
_diffrn_reflns_av_R_equivalents 0.0308
_diffrn_reflns_av_unetI/netI 0.0377
_diffrn_reflns_limit_h_max 17
_diffrn_reflns_limit_h_min -18
_diffrn_reflns_limit_k_max 12
_diffrn_reflns_limit_k_min -19
_diffrn_reflns_limit_l_max 19
_diffrn_reflns_limit_l_min -19
_diffrn_reflns_number 22458
_diffrn_reflns_theta_full 25.242
_diffrn_reflns_theta_max 27.398
_diffrn_reflns_theta_min 3.084
_diffrn_source 'fine-focus sealed X-Ray tube'
_exptl_absorpt_coefficient_mu 0.077
_exptl_absorpt_correction_type none
_exptl_crystal_colour colourless
_exptl_crystal_density_diffrn 1.153
_exptl_crystal_description rod
_exptl_crystal_F_000 1160
_exptl_crystal_size_max 0.200
_exptl_crystal_size_mid 0.130
_exptl_crystal_size_min 0.120
_refine_diff_density_max 0.552
_refine_diff_density_min -0.259
_refine_ls_extinction_method none
_refine_ls_goodness_of_fit_ref 1.032
_refine_ls_hydrogen_treatment mixed
_refine_ls_matrix_type full
_refine_ls_number_parameters 431
_refine_ls_number_reflns 6881
_refine_ls_number_restraints 290
_refine_ls_restrained_S_all 1.022
_refine_ls_R_factor_all 0.0736
_refine_ls_R_factor_gt 0.0488
_refine_ls_shift/su_max 0.001
_refine_ls_shift/su_mean 0.000
_refine_ls_structure_factor_coef Fsqd
_refine_ls_weighting_details 'w=1/[\s^2^(Fo^2^)+(0.0773P)^2^+0.7833P] where P=(Fo^2^+2Fc^2^)/3'
_refine_ls_weighting_scheme calc
_refine_ls_wR_factor_gt 0.1287
_refine_ls_wR_factor_ref 0.1441
_reflns_number_gt 4968
_reflns_number_total 6881
_reflns_threshold_expression 'I > 2\s(I)'
_cod_data_source_file jq2019sup1.cif
_cod_data_source_block I
_cod_original_sg_symbol_H-M 'P 21/c'
_cod_database_code 2244136
_shelx_space_group_comment
;
The symmetry employed for this shelxl refinement is uniquely defined
by the following loop, which should always be used as a source of
symmetry information in preference to the above space-group names.
They are only intended as comments.
;
_shelx_estimated_absorpt_t_min 0.985
_shelx_estimated_absorpt_t_max 0.991

loop_
_space_group_symop_operation_xyz
'x, y, z'
'-x, y+1/2, -z+1/2'
'-x, -y, -z'
'x, -y-1/2, z-1/2'

loop_
_atom_site_type_symbol
_atom_site_label
_atom_site_fract_x
_atom_site_fract_y
_atom_site_fract_z
_atom_site_U_iso_or_equiv
_atom_site_adp_type
_atom_site_calc_flag
_atom_site_occupancy
_atom_site_disorder_assembly
_atom_site_disorder_group
O O3 0.06213(10) 0.37633(9) 0.20622(9) 0.0317(3) Uani d 1 . .
H H3 0.0307(19) 0.4220(14) 0.1746(17) 0.066(8) Uiso d 1 . .
O O4 0.14319(11) 0.36916(9) 0.41431(9) 0.0344(3) Uani d 1 . .
H H4 0.133(2) 0.3843(18) 0.3569(14) 0.075(9) Uiso d 1 . .
N N1 0.27113(11) 0.44288(9) -0.07113(9) 0.0208(3) Uani d 1 . .
H H1N 0.2143(16) 0.4558(13) -0.0622(13) 0.031(5) Uiso d 1 . .
N N2 0.15327(11) 0.43433(8) -0.22623(9) 0.0228(3) Uani d 1 . .
N N4 0.27759(10) 0.34248(8) 0.32090(9) 0.0205(3) Uani d 1 . .
C C1 0.35480(12) 0.49260(10) 0.09155(10) 0.0187(3) Uani d 1 . .
C C2 0.31562(12) 0.57360(10) 0.10358(11) 0.0194(3) Uani d 1 . .
C C3 0.30179(12) 0.59065(9) 0.18829(11) 0.0181(3) Uani d 1 . .
C C4 0.32351(11) 0.52609(10) 0.25834(10) 0.0173(3) Uani d 1 . .
C C5 0.35813(12) 0.44317(9) 0.24358(10) 0.0174(3) Uani d 1 . .
C C6 0.37449(11) 0.42637(10) 0.16047(10) 0.0177(3) Uani d 1 . .
C C7 0.36773(12) 0.47485(11) -0.00056(11) 0.0221(3) Uani d 1 . .
H H7A 0.387939 0.529168 -0.023767 0.027 Uiso calc 1 . .
H H7B 0.421962 0.430698 0.010295 0.027 Uiso calc 1 . .
C C8 0.25215(12) 0.43984(9) -0.16689(11) 0.0193(3) Uani d 1 . .
C C9 0.12953(14) 0.42942(11) -0.32090(12) 0.0267(4) Uani d 1 . .
C C10 0.20380(14) 0.43045(11) -0.35800(12) 0.0275(4) Uani d 1 . .
H H10 0.185041 0.427754 -0.425011 0.033 Uiso calc 1 . .
C C11 0.30622(14) 0.43547(11) -0.29619(12) 0.0273(4) Uani d 1 . .
C C12 0.33091(13) 0.43981(10) -0.19916(11) 0.0233(3) Uani d 1 . .
H H12 0.400235 0.442732 -0.155317 0.028 Uiso calc 1 . .
C C13 0.01792(15) 0.42276(15) -0.38339(14) 0.0410(5) Uani d 1 . .
H H13A 0.009330 0.414806 -0.449864 0.062 Uiso calc 1 . .
H H13B -0.016851 0.476413 -0.377828 0.062 Uiso calc 1 . .
H H13C -0.011639 0.372699 -0.363317 0.062 Uiso calc 1 . .
C C14 0.38925(17) 0.43524(14) -0.33408(15) 0.0413(5) Uani d 1 . .
H H14A 0.396002 0.376396 -0.356233 0.062 Uiso calc 1 . .
H H14B 0.454117 0.452731 -0.283249 0.062 Uiso calc 1 . .
H H14C 0.371554 0.476451 -0.387372 0.062 Uiso calc 1 . .
C C15 0.28910(15) 0.64292(11) 0.02668(12) 0.0301(4) Uani d 1 . .
H H15A 0.232164 0.678992 0.028352 0.036 Uiso calc 1 . .
H H15B 0.265364 0.614087 -0.036485 0.036 Uiso calc 1 . .
C C16 0.37980(19) 0.70256(13) 0.03842(16) 0.0468(6) Uani d 1 . .
H H16A 0.435285 0.667612 0.033810 0.070 Uiso calc 1 . .
H H16B 0.403792 0.731212 0.100914 0.070 Uiso calc 1 . .
H H16C 0.358268 0.746977 -0.011954 0.070 Uiso calc 1 . .
C C17 0.25925(12) 0.67846(10) 0.20094(12) 0.0220(3) Uani d 1 . .
H H17A 0.275654 0.688014 0.269611 0.026 Uiso calc 0.879(2) A 1
H H17B 0.292937 0.725243 0.179147 0.026 Uiso calc 0.879(2) A 1
H H17C 0.295174 0.699548 0.267252 0.026 Uiso calc 0.121(2) A 2
H H17D 0.268160 0.722174 0.157027 0.026 Uiso calc 0.121(2) A 2
N N3 0.14881(13) 0.68479(11) 0.14808(13) 0.0210(4) Uani d 0.879(2) A 1
C C18 0.09000(15) 0.61856(13) 0.17436(13) 0.0257(4) Uani d 0.879(2) A 1
H H18A 0.067231 0.643267 0.222641 0.031 Uiso calc 0.879(2) A 1
H H18B 0.134482 0.567761 0.203334 0.031 Uiso calc 0.879(2) A 1
C C19 -0.0016(2) 0.5886(3) 0.0894(3) 0.0291(8) Uani d 0.879(2) A 1
H H19A -0.050599 0.637513 0.064946 0.035 Uiso calc 0.879(2) A 1
H H19B 0.019809 0.569992 0.037941 0.035 Uiso calc 0.879(2) A 1
O O1 -0.04980(13) 0.51746(9) 0.11566(11) 0.0291(4) Uani d 0.879(2) A 1
H H1 -0.0746(19) 0.5386(16) 0.1552(16) 0.044 Uiso d 0.879(2) A 1
C C20 0.11081(16) 0.77397(12) 0.14305(16) 0.0307(5) Uani d 0.879(2) A 1
H H20A 0.035285 0.772108 0.111954 0.037 Uiso calc 0.879(2) A 1
H H20B 0.135047 0.808013 0.100913 0.037 Uiso calc 0.879(2) A 1
C C21 0.1402(2) 0.82323(15) 0.2360(2) 0.0441(6) Uani d 0.879(2) A 1
H H21A 0.215140 0.831891 0.264051 0.053 Uiso calc 0.879(2) A 1
H H21B 0.107765 0.881661 0.222582 0.053 Uiso calc 0.879(2) A 1
O O2 0.11150(16) 0.78077(12) 0.30323(13) 0.0529(5) Uani d 0.879(2) A 1
H H2 0.0511(16) 0.801(2) 0.292(2) 0.088(12) Uiso d 0.879(2) A 1
N N3A 0.1503(6) 0.6654(8) 0.1793(8) 0.028(3) Uani d 0.121(2) A 2
C C18A 0.0841(8) 0.6365(8) 0.0834(7) 0.022(2) Uani d 0.121(2) A 2
H H18C 0.119291 0.590229 0.062551 0.026 Uiso calc 0.121(2) A 2
H H18D 0.071014 0.686176 0.038571 0.026 Uiso calc 0.121(2) A 2
C C19A -0.0162(11) 0.6017(19) 0.0800(16) 0.025(4) Uani d 0.121(2) A 2
H H19C -0.061027 0.650470 0.081917 0.030 Uiso calc 0.121(2) A 2
H H19D -0.051601 0.568134 0.020504 0.030 Uiso calc 0.121(2) A 2
O O1A 0.0064(10) 0.5463(9) 0.1615(10) 0.051(3) Uani d 0.121(2) A 2
H H1A -0.040111 0.550860 0.181942 0.076 Uiso calc 0.121(2) A 2
C C20A 0.1121(12) 0.7331(9) 0.2246(10) 0.050(3) Uani d 0.121(2) A 2
H H20C 0.152433 0.732286 0.294424 0.060 Uiso calc 0.121(2) A 2
H H20D 0.039976 0.720561 0.213106 0.060 Uiso calc 0.121(2) A 2
C C21A 0.1192(18) 0.8226(10) 0.1859(13) 0.066(5) Uani d 0.121(2) A 2
H H21C 0.106339 0.867512 0.226497 0.079 Uiso calc 0.121(2) A 2
H H21D 0.189389 0.831435 0.189293 0.079 Uiso calc 0.121(2) A 2
O O2A 0.0491(14) 0.8342(12) 0.0907(11) 0.087(5) Uani d 0.121(2) A 2
H H2A -0.010553 0.825947 0.087201 0.130 Uiso calc 0.121(2) A 2
C C22 0.31398(13) 0.54528(10) 0.35242(11) 0.0229(3) Uani d 1 . .
H H22A 0.299154 0.490307 0.378670 0.027 Uiso calc 1 . .
H H22B 0.256090 0.585763 0.340778 0.027 Uiso calc 1 . .
C C23 0.41152(14) 0.58586(11) 0.42515(11) 0.0261(4) Uani d 1 . .
H H23A 0.469352 0.546753 0.435284 0.039 Uiso calc 1 . .
H H23B 0.404018 0.594612 0.485670 0.039 Uiso calc 1 . .
H H23C 0.423840 0.642269 0.401207 0.039 Uiso calc 1 . .
C C24 0.37421(12) 0.37309(10) 0.31879(11) 0.0205(3) Uani d 1 . .
H H24A 0.410543 0.322946 0.305591 0.025 Uiso calc 1 . .
H H24B 0.417870 0.396841 0.382251 0.025 Uiso calc 1 . .
C C25 0.21403(13) 0.29319(11) 0.23560(11) 0.0246(4) Uani d 1 . .
H H25A 0.182595 0.243188 0.255098 0.029 Uiso calc 1 . .
H H25B 0.258086 0.269381 0.204862 0.029 Uiso calc 1 . .
C C26 0.13072(13) 0.34762(11) 0.16397(12) 0.0265(4) Uani d 1 . .
H H26A 0.160910 0.398788 0.145041 0.032 Uiso calc 1 . .
H H26B 0.093041 0.312534 0.106152 0.032 Uiso calc 1 . .
C C27 0.29400(14) 0.29730(11) 0.41001(12) 0.0264(4) Uani d 1 . .
H H27A 0.344684 0.330023 0.463986 0.032 Uiso calc 1 . .
H H27B 0.322171 0.238398 0.408799 0.032 Uiso calc 1 . .
C C28 0.19565(15) 0.28872(12) 0.42530(13) 0.0320(4) Uani d 1 . .
H H28A 0.150549 0.245962 0.379068 0.038 Uiso calc 1 . .
H H28B 0.211491 0.265817 0.490291 0.038 Uiso calc 1 . .
C C29 0.41588(13) 0.33905(10) 0.14462(12) 0.0246(4) Uani d 1 . .
H H29A 0.389151 0.326780 0.075312 0.029 Uiso calc 1 . .
H H29B 0.391172 0.292370 0.175083 0.029 Uiso calc 1 . .
C C30 0.53240(14) 0.33718(12) 0.18528(13) 0.0336(4) Uani d 1 . .
H H30A 0.555528 0.279991 0.172831 0.050 Uiso calc 1 . .
H H30B 0.559255 0.347470 0.254260 0.050 Uiso calc 1 . .
H H30C 0.557266 0.382886 0.154862 0.050 Uiso calc 1 . .

loop_
_atom_site_aniso_label
_atom_site_aniso_U_11
_atom_site_aniso_U_22
_atom_site_aniso_U_33
_atom_site_aniso_U_12
_atom_site_aniso_U_13
_atom_site_aniso_U_23
O3 0.0266(7) 0.0379(7) 0.0313(7) 0.0018(6) 0.0122(6) 0.0082(6)
O4 0.0409(8) 0.0418(8) 0.0244(7) 0.0039(6) 0.0170(6) 0.0003(6)
N1 0.0216(7) 0.0258(7) 0.0169(7) -0.0023(6) 0.0096(6) -0.0033(5)
N2 0.0267(8) 0.0207(7) 0.0218(7) 0.0009(5) 0.0103(6) 0.0008(5)
N4 0.0258(7) 0.0192(6) 0.0153(6) -0.0026(5) 0.0068(6) 0.0014(5)
C1 0.0180(7) 0.0219(7) 0.0168(7) -0.0045(6) 0.0077(6) -0.0025(6)
C2 0.0188(8) 0.0188(7) 0.0194(8) -0.0033(6) 0.0063(6) 0.0013(6)
C3 0.0167(7) 0.0153(7) 0.0221(8) -0.0014(6) 0.0075(6) -0.0011(6)
C4 0.0169(7) 0.0172(7) 0.0188(7) -0.0023(6) 0.0084(6) -0.0027(6)
C5 0.0178(7) 0.0169(7) 0.0168(7) -0.0005(6) 0.0062(6) 0.0000(6)
C6 0.0167(7) 0.0182(7) 0.0183(7) -0.0008(6) 0.0069(6) -0.0036(6)
C7 0.0215(8) 0.0286(8) 0.0180(8) -0.0041(7) 0.0096(7) -0.0028(6)
C8 0.0261(8) 0.0147(7) 0.0185(7) 0.0000(6) 0.0104(7) 0.0001(6)
C9 0.0325(10) 0.0221(8) 0.0232(8) -0.0002(7) 0.0088(7) -0.0002(6)
C10 0.0395(10) 0.0268(9) 0.0174(8) -0.0027(7) 0.0127(8) -0.0005(6)
C11 0.0360(10) 0.0255(8) 0.0261(9) -0.0049(7) 0.0184(8) -0.0036(7)
C12 0.0246(9) 0.0254(8) 0.0210(8) -0.0029(7) 0.0101(7) -0.0038(6)
C13 0.0350(11) 0.0513(12) 0.0294(10) 0.0004(9) 0.0047(9) 0.0011(9)
C14 0.0483(13) 0.0514(12) 0.0367(11) -0.0127(10) 0.0301(10) -0.0116(9)
C15 0.0458(11) 0.0221(8) 0.0234(8) -0.0009(8) 0.0145(8) 0.0052(7)
C16 0.0773(17) 0.0288(10) 0.0509(13) -0.0146(10) 0.0429(13) -0.0012(9)
C17 0.0218(8) 0.0189(7) 0.0255(8) 0.0010(6) 0.0093(7) -0.0014(6)
N3 0.0214(9) 0.0169(8) 0.0247(9) 0.0047(6) 0.0092(7) 0.0066(7)
C18 0.0249(10) 0.0268(10) 0.0260(10) 0.0008(8) 0.0109(8) 0.0009(8)
C19 0.0286(13) 0.0305(17) 0.0260(13) 0.0004(12) 0.0085(10) 0.0001(10)
O1 0.0237(8) 0.0311(8) 0.0342(8) 0.0008(6) 0.0130(7) -0.0026(6)
C20 0.0276(11) 0.0183(9) 0.0487(13) 0.0081(8) 0.0178(10) 0.0071(9)
C21 0.0336(14) 0.0276(11) 0.0711(18) 0.0065(10) 0.0207(14) -0.0135(12)
O2 0.0628(13) 0.0487(10) 0.0471(10) 0.0246(9) 0.0218(10) -0.0080(8)
N3A 0.025(5) 0.018(5) 0.035(5) -0.001(4) 0.006(4) -0.002(4)
C18A 0.013(4) 0.020(5) 0.027(5) 0.003(4) 0.002(4) -0.004(4)
C19A 0.019(6) 0.021(7) 0.033(7) -0.005(5) 0.008(5) -0.014(5)
O1A 0.026(6) 0.069(8) 0.053(7) 0.011(6) 0.011(5) 0.021(6)
C20A 0.046(6) 0.042(5) 0.054(6) 0.008(5) 0.010(5) -0.012(5)
C21A 0.060(8) 0.047(7) 0.077(8) 0.007(6) 0.013(7) 0.004(6)
O2A 0.077(10) 0.096(11) 0.080(8) 0.027(8) 0.023(7) 0.017(7)
C22 0.0326(9) 0.0182(7) 0.0236(8) -0.0005(7) 0.0174(7) -0.0018(6)
C23 0.0374(10) 0.0228(8) 0.0195(8) 0.0007(7) 0.0126(7) -0.0035(6)
C24 0.0243(8) 0.0183(7) 0.0173(7) 0.0015(6) 0.0066(7) 0.0012(6)
C25 0.0284(9) 0.0214(8) 0.0227(8) -0.0037(7) 0.0088(7) -0.0026(6)
C26 0.0259(9) 0.0329(9) 0.0197(8) -0.0065(7) 0.0077(7) -0.0001(7)
C27 0.0341(10) 0.0245(8) 0.0195(8) -0.0002(7) 0.0094(7) 0.0060(6)
C28 0.0398(11) 0.0338(10) 0.0249(9) -0.0032(8) 0.0153(8) 0.0042(7)
C29 0.0306(9) 0.0212(8) 0.0230(8) 0.0032(7) 0.0118(7) -0.0040(6)
C30 0.0323(10) 0.0331(9) 0.0348(10) 0.0130(8) 0.0128(8) -0.0021(8)

loop_
_atom_type_symbol
_atom_type_description
_atom_type_scat_dispersion_real
_atom_type_scat_dispersion_imag
_atom_type_scat_source
C C 0.0033 0.0016 'International Tables Vol C Tables 4.2.6.8 and 6.1.1.4'
H H 0.0000 0.0000 'International Tables Vol C Tables 4.2.6.8 and 6.1.1.4'
N N 0.0061 0.0033 'International Tables Vol C Tables 4.2.6.8 and 6.1.1.4'
O O 0.0106 0.0060 'International Tables Vol C Tables 4.2.6.8 and 6.1.1.4'

loop_
_geom_angle_atom_site_label_1
_geom_angle_atom_site_label_2
_geom_angle_atom_site_label_3
_geom_angle_site_symmetry_1
_geom_angle_site_symmetry_3
_geom_angle
_geom_angle_publ_flag
C26 O3 H3 . . 106.9(18) ?
C28 O4 H4 . . 102.7(19) ?
C8 N1 C7 . . 121.81(13) ?
C8 N1 H1N . . 111.1(12) ?
C7 N1 H1N . . 117.4(12) ?
C8 N2 C9 . . 118.51(14) ?
C27 N4 C25 . . 113.46(12) ?
C27 N4 C24 . . 111.47(13) ?
C25 N4 C24 . . 113.60(12) ?
C2 C1 C6 . . 120.77(13) ?
C2 C1 C7 . . 118.81(13) ?
C6 C1 C7 . . 120.24(13) ?
C1 C2 C3 . . 119.50(13) ?
C1 C2 C15 . . 120.56(13) ?
C3 C2 C15 . . 119.94(14) ?
C4 C3 C2 . . 120.16(13) ?
C4 C3 C17 . . 120.50(13) ?
C2 C3 C17 . . 119.29(13) ?
C3 C4 C5 . . 119.95(13) ?
C3 C4 C22 . . 120.61(13) ?
C5 C4 C22 . . 119.40(13) ?
C6 C5 C4 . . 120.22(13) ?
C6 C5 C24 . . 121.63(13) ?
C4 C5 C24 . . 118.13(12) ?
C5 C6 C1 . . 119.28(13) ?
C5 C6 C29 . . 121.33(13) ?
C1 C6 C29 . . 119.37(12) ?
N1 C7 C1 . . 108.68(12) ?
N1 C7 H7A . . 110.0 ?
C1 C7 H7A . . 110.0 ?
N1 C7 H7B . . 110.0 ?
C1 C7 H7B . . 110.0 ?
H7A C7 H7B . . 108.3 ?
N2 C8 N1 . . 115.51(13) ?
N2 C8 C12 . . 122.62(14) ?
N1 C8 C12 . . 121.84(15) ?
N2 C9 C10 . . 121.94(16) ?
N2 C9 C13 . . 115.99(15) ?
C10 C9 C13 . . 122.07(16) ?
C9 C10 C11 . . 119.35(15) ?
C9 C10 H10 . . 120.3 ?
C11 C10 H10 . . 120.3 ?
C12 C11 C10 . . 118.89(15) ?
C12 C11 C14 . . 120.34(17) ?
C10 C11 C14 . . 120.76(15) ?
C11 C12 C8 . . 118.68(16) ?
C11 C12 H12 . . 120.7 ?
C8 C12 H12 . . 120.7 ?
C9 C13 H13A . . 109.5 ?
C9 C13 H13B . . 109.5 ?
H13A C13 H13B . . 109.5 ?
C9 C13 H13C . . 109.5 ?
H13A C13 H13C . . 109.5 ?
H13B C13 H13C . . 109.5 ?
C11 C14 H14A . . 109.5 ?
C11 C14 H14B . . 109.5 ?
H14A C14 H14B . . 109.5 ?
C11 C14 H14C . . 109.5 ?
H14A C14 H14C . . 109.5 ?
H14B C14 H14C . . 109.5 ?
C2 C15 C16 . . 112.70(16) ?
C2 C15 H15A . . 109.1 ?
C16 C15 H15A . . 109.1 ?
C2 C15 H15B . . 109.1 ?
C16 C15 H15B . . 109.1 ?
H15A C15 H15B . . 107.8 ?
C15 C16 H16A . . 109.5 ?
C15 C16 H16B . . 109.5 ?
H16A C16 H16B . . 109.5 ?
C15 C16 H16C . . 109.5 ?
H16A C16 H16C . . 109.5 ?
H16B C16 H16C . . 109.5 ?
N3 C17 C3 . . 112.70(14) ?
N3A C17 C3 . . 106.9(5) ?
N3 C17 H17A . . 109.1 ?
C3 C17 H17A . . 109.1 ?
N3 C17 H17B . . 109.1 ?
C3 C17 H17B . . 109.1 ?
H17A C17 H17B . . 107.8 ?
N3A C17 H17C . . 110.3 ?
C3 C17 H17C . . 110.3 ?
N3A C17 H17D . . 110.3 ?
C3 C17 H17D . . 110.3 ?
H17C C17 H17D . . 108.6 ?
C20 N3 C17 . . 112.80(16) ?
C20 N3 C18 . . 114.82(16) ?
C17 N3 C18 . . 114.22(15) ?
N3 C18 C19 . . 111.71(17) ?
N3 C18 H18A . . 109.3 ?
C19 C18 H18A . . 109.3 ?
N3 C18 H18B . . 109.3 ?
C19 C18 H18B . . 109.3 ?
H18A C18 H18B . . 107.9 ?
O1 C19 C18 . . 109.9(2) ?
O1 C19 H19A . . 109.7 ?
C18 C19 H19A . . 109.7 ?
O1 C19 H19B . . 109.7 ?
C18 C19 H19B . . 109.7 ?
H19A C19 H19B . . 108.2 ?
C19 O1 H1 . . 106.4(17) ?
N3 C20 C21 . . 117.25(18) ?
N3 C20 H20A . . 108.0 ?
C21 C20 H20A . . 108.0 ?
N3 C20 H20B . . 108.0 ?
C21 C20 H20B . . 108.0 ?
H20A C20 H20B . . 107.2 ?
O2 C21 C20 . . 113.70(19) ?
O2 C21 H21A . . 108.8 ?
C20 C21 H21A . . 108.8 ?
O2 C21 H21B . . 108.8 ?
C20 C21 H21B . . 108.8 ?
H21A C21 H21B . . 107.7 ?
C21 O2 H2 . . 104(2) ?
C18A N3A C20A . . 118.3(9) ?
C18A N3A C17 . . 118.2(8) ?
C20A N3A C17 . . 110.8(8) ?
N3A C18A C19A . . 111.7(11) ?
N3A C18A H18C . . 109.3 ?
C19A C18A H18C . . 109.3 ?
N3A C18A H18D . . 109.3 ?
C19A C18A H18D . . 109.3 ?
H18C C18A H18D . . 107.9 ?
O1A C19A C18A . . 107.1(10) ?
O1A C19A H19C . . 110.3 ?
C18A C19A H19C . . 110.3 ?
O1A C19A H19D . . 110.3 ?
C18A C19A H19D . . 110.3 ?
H19C C19A H19D . . 108.5 ?
C19A O1A H1A . . 109.5 ?
N3A C20A C21A . . 111.2(12) ?
N3A C20A H20C . . 109.4 ?
C21A C20A H20C . . 109.4 ?
N3A C20A H20D . . 109.4 ?
C21A C20A H20D . . 109.4 ?
H20C C20A H20D . . 108.0 ?
O2A C21A C20A . . 112.8(12) ?
O2A C21A H21C . . 109.0 ?
C20A C21A H21C . . 109.0 ?
O2A C21A H21D . . 109.0 ?
C20A C21A H21D . . 109.0 ?
H21C C21A H21D . . 107.8 ?
C21A O2A H2A . . 109.5 ?
C4 C22 C23 . . 111.64(13) ?
C4 C22 H22A . . 109.3 ?
C23 C22 H22A . . 109.3 ?
C4 C22 H22B . . 109.3 ?
C23 C22 H22B . . 109.3 ?
H22A C22 H22B . . 108.0 ?
C22 C23 H23A . . 109.5 ?
C22 C23 H23B . . 109.5 ?
H23A C23 H23B . . 109.5 ?
C22 C23 H23C . . 109.5 ?
H23A C23 H23C . . 109.5 ?
H23B C23 H23C . . 109.5 ?
N4 C24 C5 . . 112.30(13) ?
N4 C24 H24A . . 109.1 ?
C5 C24 H24A . . 109.1 ?
N4 C24 H24B . . 109.1 ?
C5 C24 H24B . . 109.1 ?
H24A C24 H24B . . 107.9 ?
N4 C25 C26 . . 113.08(14) ?
N4 C25 H25A . . 109.0 ?
C26 C25 H25A . . 109.0 ?
N4 C25 H25B . . 109.0 ?
C26 C25 H25B . . 109.0 ?
H25A C25 H25B . . 107.8 ?
O3 C26 C25 . . 108.92(13) ?
O3 C26 H26A . . 109.9 ?
C25 C26 H26A . . 109.9 ?
O3 C26 H26B . . 109.9 ?
C25 C26 H26B . . 109.9 ?
H26A C26 H26B . . 108.3 ?
N4 C27 C28 . . 111.58(14) ?
N4 C27 H27A . . 109.3 ?
C28 C27 H27A . . 109.3 ?
N4 C27 H27B . . 109.3 ?
C28 C27 H27B . . 109.3 ?
H27A C27 H27B . . 108.0 ?
O4 C28 C27 . . 112.57(14) ?
O4 C28 H28A . . 109.1 ?
C27 C28 H28A . . 109.1 ?
O4 C28 H28B . . 109.1 ?
C27 C28 H28B . . 109.1 ?
H28A C28 H28B . . 107.8 ?
C6 C29 C30 . . 112.38(14) ?
C6 C29 H29A . . 109.1 ?
C30 C29 H29A . . 109.1 ?
C6 C29 H29B . . 109.1 ?
C30 C29 H29B . . 109.1 ?
H29A C29 H29B . . 107.9 ?
C29 C30 H30A . . 109.5 ?
C29 C30 H30B . . 109.5 ?
H30A C30 H30B . . 109.5 ?
C29 C30 H30C . . 109.5 ?
H30A C30 H30C . . 109.5 ?
H30B C30 H30C . . 109.5 ?

loop_
_geom_bond_atom_site_label_1
_geom_bond_atom_site_label_2
_geom_bond_site_symmetry_2
_geom_bond_distance
_geom_bond_publ_flag
O3 C26 . 1.436(2) ?
O3 H3 . 0.867(16) ?
O4 C28 . 1.415(2) ?
O4 H4 . 0.863(16) ?
N1 C8 . 1.3775(19) ?
N1 C7 . 1.456(2) ?
N1 H1N . 0.89(2) ?
N2 C8 . 1.343(2) ?
N2 C9 . 1.349(2) ?
N4 C27 . 1.4595(19) ?
N4 C25 . 1.466(2) ?
N4 C24 . 1.467(2) ?
C1 C2 . 1.401(2) ?
C1 C6 . 1.407(2) ?
C1 C7 . 1.513(2) ?
C2 C3 . 1.407(2) ?
C2 C15 . 1.515(2) ?
C3 C4 . 1.397(2) ?
C3 C17 . 1.518(2) ?
C4 C5 . 1.412(2) ?
C4 C22 . 1.523(2) ?
C5 C6 . 1.4010(19) ?
C5 C24 . 1.521(2) ?
C6 C29 . 1.518(2) ?
C7 H7A . 0.9900 ?
C7 H7B . 0.9900 ?
C8 C12 . 1.393(2) ?
C9 C10 . 1.384(2) ?
C9 C13 . 1.500(3) ?
C10 C11 . 1.392(3) ?
C10 H10 . 0.9500 ?
C11 C12 . 1.381(2) ?
C11 C14 . 1.509(2) ?
C12 H12 . 0.9500 ?
C13 H13A . 0.9800 ?
C13 H13B . 0.9800 ?
C13 H13C . 0.9800 ?
C14 H14A . 0.9800 ?
C14 H14B . 0.9800 ?
C14 H14C . 0.9800 ?
C15 C16 . 1.534(3) ?
C15 H15A . 0.9900 ?
C15 H15B . 0.9900 ?
C16 H16A . 0.9800 ?
C16 H16B . 0.9800 ?
C16 H16C . 0.9800 ?
C17 N3 . 1.460(2) ?
C17 N3A . 1.468(8) ?
C17 H17A . 0.9900 ?
C17 H17B . 0.9900 ?
C17 H17C . 0.9900 ?
C17 H17D . 0.9900 ?
N3 C20 . 1.459(2) ?
N3 C18 . 1.469(2) ?
C18 C19 . 1.502(4) ?
C18 H18A . 0.9900 ?
C18 H18B . 0.9900 ?
C19 O1 . 1.427(3) ?
C19 H19A . 0.9900 ?
C19 H19B . 0.9900 ?
O1 H1 . 0.873(16) ?
C20 C21 . 1.512(3) ?
C20 H20A . 0.9900 ?
C20 H20B . 0.9900 ?
C21 O2 . 1.404(3) ?
C21 H21A . 0.9900 ?
C21 H21B . 0.9900 ?
O2 H2 . 0.865(17) ?
N3A C18A . 1.461(9) ?
N3A C20A . 1.466(9) ?
C18A C19A . 1.507(10) ?
C18A H18C . 0.9900 ?
C18A H18D . 0.9900 ?
C19A O1A . 1.433(10) ?
C19A H19C . 0.9900 ?
C19A H19D . 0.9900 ?
O1A H1A . 0.8400 ?
C20A C21A . 1.511(10) ?
C20A H20C . 0.9900 ?
C20A H20D . 0.9900 ?
C21A O2A . 1.411(10) ?
C21A H21C . 0.9900 ?
C21A H21D . 0.9900 ?
O2A H2A . 0.8400 ?
C22 C23 . 1.526(2) ?
C22 H22A . 0.9900 ?
C22 H22B . 0.9900 ?
C23 H23A . 0.9800 ?
C23 H23B . 0.9800 ?
C23 H23C . 0.9800 ?
C24 H24A . 0.9900 ?
C24 H24B . 0.9900 ?
C25 C26 . 1.507(2) ?
C25 H25A . 0.9900 ?
C25 H25B . 0.9900 ?
C26 H26A . 0.9900 ?
C26 H26B . 0.9900 ?
C27 C28 . 1.515(2) ?
C27 H27A . 0.9900 ?
C27 H27B . 0.9900 ?
C28 H28A . 0.9900 ?
C28 H28B . 0.9900 ?
C29 C30 . 1.526(2) ?
C29 H29A . 0.9900 ?
C29 H29B . 0.9900 ?
C30 H30A . 0.9800 ?
C30 H30B . 0.9800 ?
C30 H30C . 0.9800 ?

loop_
_geom_hbond_atom_site_label_D
_geom_hbond_atom_site_label_H
_geom_hbond_atom_site_label_A
_geom_hbond_site_symmetry_A
_geom_hbond_distance_DH
_geom_hbond_distance_HA
_geom_hbond_distance_DA
_geom_hbond_angle_DHA
_geom_hbond_publ_flag
O2A H2A O4 2 0.84 1.99 2.763(18) 151.9 yes
O1A H1A N2 3_565 0.84 1.99 2.832(12) 177.5 yes
C18A H18D O2A . 0.99 2.46 3.08(2) 119.8 yes
O2 H2 O3 2 0.865(17) 1.99(2) 2.828(2) 162(3) yes
O1 H1 N2 3_565 0.873(16) 1.888(17) 2.7449(19) 167(3) yes
N1 H1N O1 3_565 0.89(2) 2.19(2) 3.014(2) 152.0(17) yes
C22 H22A N4 . 0.99 2.40 3.152(2) 131.9 yes
C18 H18A O2 . 0.99 2.39 3.106(3) 128.4 yes
C15 H15A N3 . 0.99 2.54 3.282(3) 131.2 yes
C13 H13A O2A 2_544 0.98 2.33 3.220(14) 150.9 yes
C10 H10 O4 1_554 0.95 2.45 3.365(2) 161.0 yes
O4 H4 O3 . 0.863(16) 2.12(2) 2.9200(18) 155(3) yes
O3 H3 O1A . 0.867(16) 1.93(2) 2.727(13) 152(3) yes
O3 H3 O1 . 0.867(16) 1.855(17) 2.7156(19) 172(3) yes

loop_
_geom_torsion_atom_site_label_1
_geom_torsion_atom_site_label_2
_geom_torsion_atom_site_label_3
_geom_torsion_atom_site_label_4
_geom_torsion_site_symmetry_1
_geom_torsion_site_symmetry_2
_geom_torsion_site_symmetry_3
_geom_torsion_site_symmetry_4
_geom_torsion
_geom_torsion_publ_flag
C6 C1 C2 C3 . . . . 3.9(2) ?
C7 C1 C2 C3 . . . . 179.11(14) ?
C6 C1 C2 C15 . . . . -176.63(15) ?
C7 C1 C2 C15 . . . . -1.5(2) ?
C1 C2 C3 C4 . . . . -2.3(2) ?
C15 C2 C3 C4 . . . . 178.26(15) ?
C1 C2 C3 C17 . . . . -179.95(14) ?
C15 C2 C3 C17 . . . . 0.6(2) ?
C2 C3 C4 C5 . . . . -0.8(2) ?
C17 C3 C4 C5 . . . . 176.79(14) ?
C2 C3 C4 C22 . . . . 176.88(14) ?
C17 C3 C4 C22 . . . . -5.5(2) ?
C3 C4 C5 C6 . . . . 2.4(2) ?
C22 C4 C5 C6 . . . . -175.35(14) ?
C3 C4 C5 C24 . . . . -176.09(14) ?
C22 C4 C5 C24 . . . . 6.2(2) ?
C4 C5 C6 C1 . . . . -0.8(2) ?
C24 C5 C6 C1 . . . . 177.64(14) ?
C4 C5 C6 C29 . . . . 177.43(14) ?
C24 C5 C6 C29 . . . . -4.1(2) ?
C2 C1 C6 C5 . . . . -2.4(2) ?
C7 C1 C6 C5 . . . . -177.49(14) ?
C2 C1 C6 C29 . . . . 179.35(14) ?
C7 C1 C6 C29 . . . . 4.2(2) ?
C8 N1 C7 C1 . . . . 165.06(14) ?
C2 C1 C7 N1 . . . . -85.21(17) ?
C6 C1 C7 N1 . . . . 90.00(17) ?
C9 N2 C8 N1 . . . . -178.75(14) ?
C9 N2 C8 C12 . . . . -0.6(2) ?
C7 N1 C8 N2 . . . . -161.06(14) ?
C7 N1 C8 C12 . . . . 20.8(2) ?
C8 N2 C9 C10 . . . . -0.4(2) ?
C8 N2 C9 C13 . . . . 179.58(15) ?
N2 C9 C10 C11 . . . . 0.9(2) ?
C13 C9 C10 C11 . . . . -179.07(17) ?
C9 C10 C11 C12 . . . . -0.4(2) ?
C9 C10 C11 C14 . . . . 179.00(16) ?
C10 C11 C12 C8 . . . . -0.6(2) ?
C14 C11 C12 C8 . . . . -179.97(15) ?
N2 C8 C12 C11 . . . . 1.1(2) ?
N1 C8 C12 C11 . . . . 179.13(15) ?
C1 C2 C15 C16 . . . . -88.89(19) ?
C3 C2 C15 C16 . . . . 90.55(19) ?
C4 C3 C17 N3 . . . . -99.98(17) ?
C2 C3 C17 N3 . . . . 77.67(18) ?
C4 C3 C17 N3A . . . . -77.6(6) ?
C2 C3 C17 N3A . . . . 100.1(6) ?
C3 C17 N3 C20 . . . . -167.61(15) ?
C3 C17 N3 C18 . . . . 58.88(19) ?
C20 N3 C18 C19 . . . . 83.7(3) ?
C17 N3 C18 C19 . . . . -143.8(2) ?
N3 C18 C19 O1 . . . . 173.3(2) ?
C17 N3 C20 C21 . . . . -52.4(2) ?
C18 N3 C20 C21 . . . . 80.8(2) ?
N3 C20 C21 O2 . . . . -56.8(3) ?
C3 C17 N3A C18A . . . . -61.6(11) ?
C3 C17 N3A C20A . . . . 157.2(8) ?
C20A N3A C18A C19A . . . . -58.0(19) ?
C17 N3A C18A C19A . . . . 163.7(14) ?
N3A C18A C19A O1A . . . . -45(3) ?
C18A N3A C20A C21A . . . . -77.9(15) ?
C17 N3A C20A C21A . . . . 63.2(15) ?
N3A C20A C21A O2A . . . . 70(2) ?
C3 C4 C22 C23 . . . . -85.93(18) ?
C5 C4 C22 C23 . . . . 91.81(17) ?
C27 N4 C24 C5 . . . . -162.08(12) ?
C25 N4 C24 C5 . . . . 68.22(16) ?
C6 C5 C24 N4 . . . . -108.97(16) ?
C4 C5 C24 N4 . . . . 69.50(18) ?
C27 N4 C25 C26 . . . . 132.61(15) ?
C24 N4 C25 C26 . . . . -98.70(15) ?
N4 C25 C26 O3 . . . . -63.25(17) ?
C25 N4 C27 C28 . . . . -66.62(18) ?
C24 N4 C27 C28 . . . . 163.61(13) ?
N4 C27 C28 O4 . . . . -50.53(19) ?
C5 C6 C29 C30 . . . . -88.66(18) ?
C1 C6 C29 C30 . . . . 89.57(18) ?

_cod_database_fobs_code 2244136
